data_4342315
loop_
_publ_author_name
'Kaur, Aman'
'Ribelli, Thomas G.'
'Schr\"oder, Kristin'
'Matyjaszewski, Krzysztof'
'Pintauer, Tomislav'

_publ_section_title
;
 Properties and ATRP Activity of Copper Complexes with Substituted
 Tris(2-pyridylmethyl)amine-Based Ligands.
;
_journal_issue 4
_journal_name_full 'Inorganic chemistry'
_journal_page_first 1474
_journal_page_last 1486
_journal_paper_doi 10.1021/ic502484s
_journal_volume 54
_journal_year 2015
_chemical_formula_moiety 'C24 H30 Br Cu N4 O2'
_chemical_formula_sum 'C24 H30 Br Cu N4 O2'
_chemical_formula_weight 549.97
_chemical_name_systematic
; 
 ? 
;
_space_group_crystal_system monoclinic
_space_group_IT_number 9
_space_group_name_Hall 'C -2yc'
_space_group_name_H-M_alt 'C 1 c 1'
_symmetry_space_group_name_Hall 'C -2yc'
_symmetry_space_group_name_H-M 'C 1 c 1'
_atom_sites_solution_hydrogens geom
_atom_sites_solution_primary direct
_atom_sites_solution_secondary difmap
_audit_creation_method SHELXL-97
_cell_angle_alpha 90.00
_cell_angle_beta 100.0400(10)
_cell_angle_gamma 90.00
_cell_formula_units_Z 4
_cell_length_a 8.3336(2)
_cell_length_b 21.0561(5)
_cell_length_c 14.0166(3)
_cell_measurement_reflns_used 20695
_cell_measurement_temperature 150
_cell_measurement_theta_max 32.34
_cell_measurement_theta_min 2.45
_cell_volume 2421.87(10)
_computing_cell_refinement 'SAINT(Bruker, 1998)'
_computing_data_collection 'SMART (Bruker, 1998)'
_computing_data_reduction SAINT
_computing_molecular_graphics 'SHELXTL-97 (Sheldrick, 2000)'
_computing_publication_material 'ORTEP-3 for windows (Faruggia, 1997)'
_computing_structure_refinement 'SHELXL-97 (Sheldrick, 2008)'
_computing_structure_solution 'SHELXS-97 (Sheldrick, 2008)'
_diffrn_ambient_temperature 150
_diffrn_measured_fraction_theta_full 0.98
_diffrn_measured_fraction_theta_max 0.98
_diffrn_measurement_device_type 'Bruker Smart ApexII'
_diffrn_measurement_method '\f and\w scans'
_diffrn_radiation_monochromator graphite
_diffrn_radiation_source 'fine-focus sealed tube'
_diffrn_radiation_type MoK\a
_diffrn_radiation_wavelength 0.71073
_diffrn_reflns_av_R_equivalents 0.0280
_diffrn_reflns_av_sigmaI/netI 0.0552
_diffrn_reflns_limit_h_max 12
_diffrn_reflns_limit_h_min -12
_diffrn_reflns_limit_k_max 31
_diffrn_reflns_limit_k_min -31
_diffrn_reflns_limit_l_max 20
_diffrn_reflns_limit_l_min -20
_diffrn_reflns_number 20434
_diffrn_reflns_theta_full 37.52
_diffrn_reflns_theta_max 32.34
_diffrn_reflns_theta_min 1.93
_exptl_absorpt_coefficient_mu 2.579
_exptl_absorpt_correction_T_max 0.7506
_exptl_absorpt_correction_T_min 0.2300
_exptl_absorpt_correction_type multi-scan
_exptl_crystal_colour orange
_exptl_crystal_density_diffrn 1.517
_exptl_crystal_density_method 'not measured'
_exptl_crystal_description rod
_exptl_crystal_F_000 1164
_exptl_crystal_size_max 0.81
_exptl_crystal_size_mid 0.12
_exptl_crystal_size_min 0.12
_refine_diff_density_max 0.336
_refine_diff_density_min -0.390
_refine_diff_density_rms 0.056
_refine_ls_abs_structure_details 'Flack H D (1983), Acta Cryst. A39, 876-881'
_refine_ls_abs_structure_Flack 0.007(5)
_refine_ls_extinction_method none
_refine_ls_goodness_of_fit_ref 0.9
_refine_ls_hydrogen_treatment mixed
_refine_ls_matrix_type full
_refine_ls_number_parameters 295
_refine_ls_number_reflns 7836
_refine_ls_number_restraints 2
_refine_ls_restrained_S_all 0.573
_refine_ls_R_factor_all 0.0309
_refine_ls_R_factor_gt 0.0245
_refine_ls_shift/su_max 0.003
_refine_ls_shift/su_mean 0.000
_refine_ls_structure_factor_coef Fsqd
_refine_ls_weighting_details 'calc w=1/[\s^2^(Fo^2^)+(0.1000P)^2^+0.0000P] where P=(Fo^2^+2Fc^2^)/3'
_refine_ls_weighting_scheme calc
_refine_ls_wR_factor_gt 0.0721
_refine_ls_wR_factor_ref 0.0792
_reflns_number_gt 6956
_reflns_number_total 7836
_reflns_threshold_expression >2sigma(I)
_cod_data_source_file ic502484s_si_002.cif
_cod_data_source_block '[Cu(TPMAstar2)Br]'
_cod_depositor_comments 'Adding full bibliography for 4342314--4342319.cif.'
_cod_database_code 4342315

loop_
_symmetry_equiv_pos_as_xyz
'x, y, z'
'x, -y, z+1/2'
'x+1/2, y+1/2, z'
'x+1/2, -y+1/2, z+1/2'

loop_
_atom_site_label
_atom_site_type_symbol
_atom_site_fract_x
_atom_site_fract_y
_atom_site_fract_z
_atom_site_U_iso_or_equiv
_atom_site_adp_type
_atom_site_occupancy
_atom_site_symmetry_multiplicity
_atom_site_calc_flag
_atom_site_refinement_flags
Br1 Br 0.55235(2) 0.334674(9) 1.175939(16) 0.02243(5) Uani 1 1 d .
Cu1 Cu 0.57229(3) 0.279827(11) 1.020045(19) 0.01764(6) Uani 1 1 d .
N4 N 0.5612(2) 0.22455(8) 0.86775(14) 0.0189(3) Uani 1 1 d .
N2 N 0.4620(2) 0.34416(8) 0.91537(14) 0.0193(3) Uani 1 1 d .
N1 N 0.4702(2) 0.19159(8) 1.04042(14) 0.0209(3) Uani 1 1 d .
C6 C 0.4508(3) 0.17325(10) 1.12943(18) 0.0232(4) Uani 1 1 d .
H6 H 0.4928 0.1992 1.1815 0.028 Uiso 1 1 calc R
C2 C 0.4104(3) 0.15478(9) 0.96463(17) 0.0205(4) Uani 1 1 d .
C4 C 0.3073(3) 0.08113(10) 1.0685(2) 0.0257(5) Uani 1 1 d .
C3 C 0.3243(3) 0.09829(10) 0.97422(19) 0.0235(4) Uani 1 1 d .
C1 C 0.4321(3) 0.17777(10) 0.86463(17) 0.0223(4) Uani 1 1 d .
H1A H 0.4564 0.1416 0.8267 0.027 Uiso 1 1 calc R
H1B H 0.3305 0.1962 0.8322 0.027 Uiso 1 1 calc R
C5 C 0.3717(3) 0.11786(10) 1.14824(19) 0.0257(4) Uani 1 1 d .
C8 C 0.4539(3) 0.33305(9) 0.81966(16) 0.0187(4) Uani 1 1 d .
C9 C 0.3824(3) 0.37557(10) 0.74792(16) 0.0207(4) Uani 1 1 d .
C10 C 0.3155(3) 0.43133(10) 0.77872(17) 0.0216(4) Uani 1 1 d .
C7 C 0.5310(3) 0.27165(10) 0.79108(17) 0.0233(4) Uani 1 1 d .
H7A H 0.4599 0.2532 0.7359 0.028 Uiso 1 1 calc R
H7B H 0.6335 0.2819 0.7708 0.028 Uiso 1 1 calc R
C12 C 0.3980(3) 0.39868(10) 0.94120(17) 0.0234(4) Uani 1 1 d .
H12 H 0.4053 0.4067 1.0071 0.028 Uiso 1 1 calc R
C11 C 0.3220(3) 0.44389(10) 0.87709(18) 0.0250(4) Uani 1 1 d .
C13 C 0.3784(3) 0.36281(12) 0.64171(18) 0.0300(5) Uani 1 1 d .
H13A H 0.3054 0.3282 0.6213 0.045 Uiso 1 1 calc R
H13B H 0.4859 0.3519 0.6312 0.045 Uiso 1 1 calc R
H13C H 0.3415 0.4001 0.6050 0.045 Uiso 1 1 calc R
C14 C 0.2494(4) 0.50299(13) 0.9131(2) 0.0380(6) Uani 1 1 d .
H14A H 0.2041 0.4929 0.9697 0.057 Uiso 1 1 calc R
H14B H 0.1652 0.5191 0.8634 0.057 Uiso 1 1 calc R
H14C H 0.3329 0.5346 0.9291 0.057 Uiso 1 1 calc R
C15 C 0.3387(4) 0.52577(12) 0.6933(2) 0.0371(6) Uani 1 1 d .
H15A H 0.3758 0.5479 0.7530 0.056 Uiso 1 1 calc R
H15B H 0.2772 0.5543 0.6475 0.056 Uiso 1 1 calc R
H15C H 0.4308 0.5101 0.6678 0.056 Uiso 1 1 calc R
C16 C 0.2497(4) 0.05927(12) 0.8880(2) 0.0357(6) Uani 1 1 d .
H16A H 0.3328 0.0343 0.8663 0.054 Uiso 1 1 calc R
H16B H 0.2004 0.0869 0.8368 0.054 Uiso 1 1 calc R
H16C H 0.1683 0.0316 0.9059 0.054 Uiso 1 1 calc R
C18 C 0.3573(3) 0.09950(12) 1.2497(2) 0.0341(5) Uani 1 1 d .
H18A H 0.2463 0.0886 1.2522 0.051 Uiso 1 1 calc R
H18B H 0.3903 0.1345 1.2925 0.051 Uiso 1 1 calc R
H18C H 0.4262 0.0636 1.2694 0.051 Uiso 1 1 calc R
C17 C 0.3115(4) -0.02972(12) 1.0898(3) 0.0457(8) Uani 1 1 d .
H17A H 0.3467 -0.0373 1.0291 0.069 Uiso 1 1 calc R
H17B H 0.2451 -0.0645 1.1040 0.069 Uiso 1 1 calc R
H17C H 0.4048 -0.0259 1.1403 0.069 Uiso 1 1 calc R
C20 C 0.8537(2) 0.23998(9) 0.93505(16) 0.0198(4) Uani 1 1 d .
C19 C 0.7228(3) 0.19623(10) 0.88214(17) 0.0222(4) Uani 1 1 d .
H19A H 0.7496 0.1853 0.8196 0.027 Uiso 1 1 calc R
H19B H 0.7216 0.1573 0.9190 0.027 Uiso 1 1 calc R
N3 N 0.8121(2) 0.27657(8) 1.00542(14) 0.0183(3) Uani 1 1 d .
C22 C 0.9284(3) 0.31190(10) 1.05943(18) 0.0226(4) Uani 1 1 d .
H22 H 0.9000 0.3375 1.1079 0.027 Uiso 1 1 calc R
C23 C 1.0888(3) 0.31156(11) 1.0455(2) 0.0291(5) Uani 1 1 d .
H23 H 1.1673 0.3357 1.0849 0.035 Uiso 1 1 calc R
O2 O 0.2369(2) 0.47325(8) 0.71092(13) 0.0284(3) Uani 1 1 d .
O1 O 0.2183(2) 0.02795(8) 1.08354(18) 0.0358(4) Uani 1 1 d .
C24 C 1.0109(3) 0.23829(11) 0.9148(2) 0.0278(5) Uani 1 1 d .
H24 H 1.0359 0.2135 0.8645 0.033 Uiso 1 1 calc R
C25 C 1.1301(3) 0.27482(12) 0.9719(2) 0.0317(5) Uani 1 1 d .
H25 H 1.2368 0.2744 0.9605 0.038 Uiso 1 1 calc R

loop_
_atom_site_aniso_label
_atom_site_aniso_U_11
_atom_site_aniso_U_22
_atom_site_aniso_U_33
_atom_site_aniso_U_23
_atom_site_aniso_U_13
_atom_site_aniso_U_12
Br1 0.03030(10) 0.02006(8) 0.01673(9) -0.00132(7) 0.00359(7) 0.00012(8)
Cu1 0.01758(10) 0.01692(10) 0.01859(12) 0.00047(8) 0.00362(8) -0.00022(8)
N4 0.0193(8) 0.0175(7) 0.0190(8) 0.0017(6) 0.0012(6) 0.0005(6)
N2 0.0213(8) 0.0192(7) 0.0173(8) 0.0014(6) 0.0035(6) 0.0020(6)
N1 0.0218(8) 0.0181(7) 0.0225(9) 0.0008(6) 0.0032(7) -0.0016(6)
C6 0.0258(10) 0.0205(9) 0.0232(11) 0.0020(7) 0.0042(8) 0.0001(7)
C2 0.0184(8) 0.0169(8) 0.0252(11) 0.0001(7) 0.0012(7) -0.0004(6)
C4 0.0208(9) 0.0165(8) 0.0409(14) 0.0079(9) 0.0086(9) 0.0007(7)
C3 0.0188(9) 0.0165(8) 0.0342(12) 0.0005(8) 0.0015(8) -0.0016(7)
C1 0.0221(9) 0.0209(8) 0.0222(10) -0.0004(7) -0.0012(8) -0.0038(7)
C5 0.0253(10) 0.0210(9) 0.0322(12) 0.0067(8) 0.0089(9) 0.0026(8)
C8 0.0216(9) 0.0179(8) 0.0165(9) 0.0001(6) 0.0030(7) -0.0022(6)
C9 0.0229(9) 0.0206(8) 0.0174(9) 0.0006(7) 0.0004(7) -0.0031(7)
C10 0.0245(9) 0.0178(9) 0.0202(10) 0.0047(7) -0.0022(8) -0.0016(7)
C7 0.0311(10) 0.0233(9) 0.0165(9) 0.0013(7) 0.0068(8) 0.0033(8)
C12 0.0305(10) 0.0193(9) 0.0200(10) 0.0006(7) 0.0032(8) 0.0050(7)
C11 0.0311(11) 0.0183(9) 0.0253(11) 0.0004(8) 0.0039(9) 0.0050(8)
C13 0.0416(13) 0.0291(11) 0.0181(10) -0.0009(8) 0.0016(9) -0.0018(10)
C14 0.0528(16) 0.0265(11) 0.0347(15) 0.0020(10) 0.0079(12) 0.0176(11)
C15 0.0511(16) 0.0242(11) 0.0349(14) 0.0119(10) 0.0047(12) -0.0037(10)
C16 0.0356(13) 0.0236(11) 0.0442(16) -0.0015(10) -0.0032(11) -0.0091(9)
C18 0.0397(13) 0.0295(11) 0.0362(14) 0.0120(10) 0.0153(11) -0.0023(10)
C17 0.0478(16) 0.0173(10) 0.074(2) 0.0123(12) 0.0169(16) -0.0003(10)
C20 0.0187(8) 0.0189(8) 0.0220(10) 0.0006(7) 0.0039(7) 0.0011(6)
C19 0.0231(9) 0.0191(9) 0.0247(11) -0.0055(7) 0.0049(8) 0.0015(7)
N3 0.0169(7) 0.0175(7) 0.0207(9) -0.0006(6) 0.0037(6) -0.0008(5)
C22 0.0217(9) 0.0191(8) 0.0259(11) -0.0003(7) 0.0011(8) -0.0022(7)
C23 0.0198(9) 0.0257(10) 0.0401(14) -0.0017(9) 0.0004(9) -0.0042(8)
O2 0.0327(8) 0.0223(7) 0.0264(9) 0.0085(6) -0.0059(7) -0.0009(6)
O1 0.0309(9) 0.0199(7) 0.0581(13) 0.0072(8) 0.0115(9) -0.0056(6)
C24 0.0221(9) 0.0275(10) 0.0361(13) 0.0002(9) 0.0114(9) 0.0021(8)
C25 0.0169(9) 0.0333(12) 0.0465(16) -0.0002(10) 0.0102(10) -0.0012(8)

loop_
_atom_type_symbol
_atom_type_description
_atom_type_scat_dispersion_real
_atom_type_scat_dispersion_imag
_atom_type_scat_source
C C 0.0033 0.0016 'International Tables Vol C Tables 4.2.6.8 and 6.1.1.4'
H H 0.0000 0.0000 'International Tables Vol C Tables 4.2.6.8 and 6.1.1.4'
N N 0.0061 0.0033 'International Tables Vol C Tables 4.2.6.8 and 6.1.1.4'
O O 0.0106 0.0060 'International Tables Vol C Tables 4.2.6.8 and 6.1.1.4'
Cu Cu 0.3201 1.2651 'International Tables Vol C Tables 4.2.6.8 and 6.1.1.4'
Br Br -0.2901 2.4595 'International Tables Vol C Tables 4.2.6.8 and 6.1.1.4'

loop_
_geom_angle_atom_site_label_1
_geom_angle_atom_site_label_2
_geom_angle_atom_site_label_3
_geom_angle
N3 Cu1 N1 114.40(7)
N3 Cu1 N2 105.62(7)
N1 Cu1 N2 122.31(7)
N3 Cu1 N4 77.46(7)
N1 Cu1 N4 74.83(7)
N2 Cu1 N4 75.39(6)
N3 Cu1 Br1 108.53(5)
N1 Cu1 Br1 101.59(5)
N2 Cu1 Br1 103.06(5)
N4 Cu1 Br1 173.97(4)
C7 N4 C1 114.13(19)
C7 N4 C19 114.81(18)
C1 N4 C19 112.88(17)
C7 N4 Cu1 107.43(13)
C1 N4 Cu1 105.47(13)
C19 N4 Cu1 100.54(13)
C12 N2 C8 117.54(19)
C12 N2 Cu1 120.81(15)
C8 N2 Cu1 121.64(14)
C2 N1 C6 118.84(18)
C2 N1 Cu1 120.78(15)
C6 N1 Cu1 120.14(15)
N1 C6 C5 123.8(2)
N1 C6 H6 118.1
C5 C6 H6 118.1
N1 C2 C3 122.6(2)
N1 C2 C1 117.30(18)
C3 C2 C1 120.1(2)
O1 C4 C5 118.2(2)
O1 C4 C3 119.9(2)
C5 C4 C3 121.8(2)
C4 C3 C2 116.4(2)
C4 C3 C16 121.4(2)
C2 C3 C16 122.1(2)
N4 C1 C2 113.19(18)
N4 C1 H1A 108.9
C2 C1 H1A 108.9
N4 C1 H1B 108.9
C2 C1 H1B 108.9
H1A C1 H1B 107.8
C6 C5 C4 116.5(2)
C6 C5 C18 121.1(2)
C4 C5 C18 122.4(2)
N2 C8 C9 122.92(18)
N2 C8 C7 117.14(18)
C9 C8 C7 119.92(19)
C10 C9 C8 117.2(2)
C10 C9 C13 120.8(2)
C8 C9 C13 121.9(2)
O2 C10 C11 119.5(2)
O2 C10 C9 119.5(2)
C11 C10 C9 120.98(19)
N4 C7 C8 114.24(18)
N4 C7 H7A 108.7
C8 C7 H7A 108.7
N4 C7 H7B 108.7
C8 C7 H7B 108.7
H7A C7 H7B 107.6
N2 C12 C11 124.9(2)
N2 C12 H12 117.6
C11 C12 H12 117.6
C12 C11 C10 116.44(19)
C12 C11 C14 121.0(2)
C10 C11 C14 122.6(2)
C9 C13 H13A 109.5
C9 C13 H13B 109.5
H13A C13 H13B 109.5
C9 C13 H13C 109.5
H13A C13 H13C 109.5
H13B C13 H13C 109.5
C11 C14 H14A 109.5
C11 C14 H14B 109.5
H14A C14 H14B 109.5
C11 C14 H14C 109.5
H14A C14 H14C 109.5
H14B C14 H14C 109.5
O2 C15 H15A 109.5
O2 C15 H15B 109.5
H15A C15 H15B 109.5
O2 C15 H15C 109.5
H15A C15 H15C 109.5
H15B C15 H15C 109.5
C3 C16 H16A 109.5
C3 C16 H16B 109.5
H16A C16 H16B 109.5
C3 C16 H16C 109.5
H16A C16 H16C 109.5
H16B C16 H16C 109.5
C5 C18 H18A 109.5
C5 C18 H18B 109.5
H18A C18 H18B 109.5
C5 C18 H18C 109.5
H18A C18 H18C 109.5
H18B C18 H18C 109.5
O1 C17 H17A 109.5
O1 C17 H17B 109.5
H17A C17 H17B 109.5
O1 C17 H17C 109.5
H17A C17 H17C 109.5
H17B C17 H17C 109.5
N3 C20 C24 122.6(2)
N3 C20 C19 116.79(18)
C24 C20 C19 120.5(2)
N4 C19 C20 112.83(17)
N4 C19 H19A 109.0
C20 C19 H19A 109.0
N4 C19 H19B 109.0
C20 C19 H19B 109.0
H19A C19 H19B 107.8
C20 N3 C22 118.49(18)
C20 N3 Cu1 118.32(14)
C22 N3 Cu1 123.08(15)
N3 C22 C23 122.4(2)
N3 C22 H22 118.8
C23 C22 H22 118.8
C25 C23 C22 118.8(2)
C25 C23 H23 120.6
C22 C23 H23 120.6
C10 O2 C15 112.8(2)
C4 O1 C17 113.35(19)
C20 C24 C25 118.2(2)
C20 C24 H24 120.9
C25 C24 H24 120.9
C23 C25 C24 119.5(2)
C23 C25 H25 120.2
C24 C25 H25 120.2

loop_
_geom_bond_atom_site_label_1
_geom_bond_atom_site_label_2
_geom_bond_distance
Br1 Cu1 2.5025(3)
Cu1 N3 2.0452(17)
Cu1 N1 2.0837(17)
Cu1 N2 2.0886(19)
Cu1 N4 2.4190(19)
N4 C7 1.452(3)
N4 C1 1.454(3)
N4 C19 1.454(3)
N2 C12 1.342(3)
N2 C8 1.352(3)
N1 C2 1.339(3)
N1 C6 1.342(3)
C6 C5 1.387(3)
C6 H6 0.9300
C2 C3 1.407(3)
C2 C1 1.523(3)
C4 O1 1.379(3)
C4 C5 1.387(4)
C4 C3 1.402(4)
C3 C16 1.503(4)
C1 H1A 0.9700
C1 H1B 0.9700
C5 C18 1.499(4)
C8 C9 1.400(3)
C8 C7 1.528(3)
C9 C10 1.400(3)
C9 C13 1.507(3)
C10 O2 1.376(3)
C10 C11 1.396(3)
C7 H7A 0.9700
C7 H7B 0.9700
C12 C11 1.385(3)
C12 H12 0.9300
C11 C14 1.508(3)
C13 H13A 0.9600
C13 H13B 0.9600
C13 H13C 0.9600
C14 H14A 0.9600
C14 H14B 0.9600
C14 H14C 0.9600
C15 O2 1.441(3)
C15 H15A 0.9600
C15 H15B 0.9600
C15 H15C 0.9600
C16 H16A 0.9600
C16 H16B 0.9600
C16 H16C 0.9600
C18 H18A 0.9600
C18 H18B 0.9600
C18 H18C 0.9600
C17 O1 1.436(3)
C17 H17A 0.9600
C17 H17B 0.9600
C17 H17C 0.9600
C20 N3 1.344(3)
C20 C24 1.388(3)
C20 C19 1.519(3)
C19 H19A 0.9700
C19 H19B 0.9700
N3 C22 1.346(3)
C22 C23 1.384(3)
C22 H22 0.9300
C23 C25 1.380(4)
C23 H23 0.9300
C24 C25 1.394(4)
C24 H24 0.9300
C25 H25 0.9300
